data_7245031
loop_
_publ_author_name
'Yeoh, Wei-Jiun'
'Sobolev, Alexandre N.'
'Paterson, Martin J.'
'Dalgarno, Scott J.'
'Ling, Irene'

_publ_section_title
;
 The effect of substituents and their positions on a series of
 disubstituted naphthalene bromide salts towards intermolecular
 interactions and crystal packing
;
_journal_name_full CrystEngComm
_journal_paper_doi 10.1039/D2CE00538G
_journal_year 2022
_chemical_formula_moiety 'C28 H44 N2, 2(Br), 2(H2 O)'
_chemical_formula_sum 'C28 H48 Br2 N2 O2'
_chemical_formula_weight 604.50
_space_group_crystal_system monoclinic
_space_group_IT_number 14
_space_group_name_Hall '-P 2yn'
_space_group_name_H-M_alt 'P 1 21/n 1'
_atom_sites_solution_hydrogens mixed
_audit_creation_method SHELXL-2018/3
_audit_update_record
;
2022-03-04 deposited with the CCDC.	2022-05-24 downloaded from the CCDC.
;
_cell_angle_alpha 90
_cell_angle_beta 93.677(3)
_cell_angle_gamma 90
_cell_formula_units_Z 2
_cell_length_a 8.8287(2)
_cell_length_b 9.7039(3)
_cell_length_c 16.4007(4)
_cell_measurement_reflns_used 5367
_cell_measurement_temperature 100(2)
_cell_measurement_theta_max 29.107
_cell_measurement_theta_min 2.450
_cell_volume 1402.20(6)
_computing_cell_refinement 'CrysAlisPro 1.171.40.53 (Rigaku OD, 2019)'
_computing_data_collection 'CrysAlisPro 1.171.40.53 (Rigaku OD, 2019)'
_computing_data_reduction 'CrysAlisPro 1.171.40.53 (Rigaku OD, 2019)'
_computing_molecular_graphics 'X-Seed v. 4.0 (Barbour, 2001)'
_computing_publication_material 'SHELXL-2018/3 (Sheldrick, 2015)'
_computing_structure_refinement 'SHELXL-2018/3 (Sheldrick, 2015)'
_computing_structure_solution 'SHELXT-2015/1 (Sheldrick, 2015)'
_diffrn_ambient_temperature 100(2)
_diffrn_detector 'CCD plate'
_diffrn_detector_area_resol_mean 10.4738
_diffrn_detector_type Ruby
_diffrn_measured_fraction_theta_full 1.000
_diffrn_measured_fraction_theta_max 0.905
_diffrn_measurement_device 'four-circle diffractometer'
_diffrn_measurement_device_type 'Oxford Diffraction Gemini-R Ultra'
_diffrn_measurement_method '\w scans'
_diffrn_orient_matrix_type 'CrysAlisPro convention (1999,Acta A55,543-557)'
_diffrn_orient_matrix_UB_11 -0.0176435
_diffrn_orient_matrix_UB_12 0.0184040
_diffrn_orient_matrix_UB_13 0.0401628
_diffrn_orient_matrix_UB_21 0.0550641
_diffrn_orient_matrix_UB_22 0.0532621
_diffrn_orient_matrix_UB_23 0.0003391
_diffrn_orient_matrix_UB_31 -0.0560224
_diffrn_orient_matrix_UB_32 0.0465387
_diffrn_orient_matrix_UB_33 -0.0162841
_diffrn_radiation_monochromator graphite
_diffrn_radiation_type MoK\a
_diffrn_radiation_wavelength 0.71073
_diffrn_reflns_av_R_equivalents 0.0348
_diffrn_reflns_av_unetI/netI 0.0385
_diffrn_reflns_Laue_measured_fraction_full 1.000
_diffrn_reflns_Laue_measured_fraction_max 0.905
_diffrn_reflns_limit_h_max 12
_diffrn_reflns_limit_h_min -10
_diffrn_reflns_limit_k_max 12
_diffrn_reflns_limit_k_min -12
_diffrn_reflns_limit_l_max 22
_diffrn_reflns_limit_l_min -22
_diffrn_reflns_number 11801
_diffrn_reflns_point_group_measured_fraction_full 1.000
_diffrn_reflns_point_group_measured_fraction_max 0.905
_diffrn_reflns_theta_full 25.242
_diffrn_reflns_theta_max 29.254
_diffrn_reflns_theta_min 2.440
_diffrn_source 'fine-focus sealed X-ray tube'
_diffrn_source_type 'Enhance (Mo) X-ray Source'
_exptl_absorpt_coefficient_mu 2.918
_exptl_absorpt_correction_T_max 1.0
_exptl_absorpt_correction_T_min 0.9008
_exptl_absorpt_correction_type multi-scan
_exptl_absorpt_process_details
;
CrysAlisPro 1.171.40.53 (Rigaku Oxford Diffraction, 2019)
Empirical absorption correction using spherical harmonics,
 implemented in SCALE3 ABSPACK scaling algorithm.
;
_exptl_crystal_colour colorless
_exptl_crystal_density_diffrn 1.432
_exptl_crystal_description block
_exptl_crystal_F_000 632
_exptl_crystal_size_max 0.246
_exptl_crystal_size_mid 0.135
_exptl_crystal_size_min 0.101
_refine_diff_density_max 0.487
_refine_diff_density_min -0.332
_refine_diff_density_rms 0.078
_refine_ls_extinction_method none
_refine_ls_goodness_of_fit_ref 1.001
_refine_ls_hydrogen_treatment mixed
_refine_ls_matrix_type full
_refine_ls_number_parameters 163
_refine_ls_number_reflns 3450
_refine_ls_number_restraints 0
_refine_ls_restrained_S_all 1.001
_refine_ls_R_factor_all 0.0443
_refine_ls_R_factor_gt 0.0305
_refine_ls_shift/su_max 0.000
_refine_ls_shift/su_mean 0.000
_refine_ls_structure_factor_coef Fsqd
_refine_ls_weighting_details 'w=1/[\s^2^(Fo^2^)+(0.0250P)^2^+0.8800P] where P=(Fo^2^+2Fc^2^)/3'
_refine_ls_weighting_scheme calc
_refine_ls_wR_factor_gt 0.0615
_refine_ls_wR_factor_ref 0.0676
_reflns_Friedel_coverage 0.000
_reflns_number_gt 2828
_reflns_number_total 3450
_reflns_threshold_expression 'I > 2\s(I)'
_cod_data_source_file d2ce00538g2.cif
_cod_data_source_block 26NBP_190717
_cod_original_sg_symbol_H-M 'P 21/n'
_cod_database_code 7245031
_shelx_shelxl_version_number 2018/3
_shelx_space_group_comment
;
The symmetry employed for this shelxl refinement is uniquely defined
by the following loop, which should always be used as a source of
symmetry information in preference to the above space-group names.
They are only intended as comments.
;
_shelx_estimated_absorpt_t_min 0.534
_shelx_estimated_absorpt_t_max 0.757

loop_
_space_group_symop_operation_xyz
'x, y, z'
'-x+1/2, y+1/2, -z+1/2'
'-x, -y, -z'
'x-1/2, -y-1/2, z-1/2'

loop_
_atom_site_label
_atom_site_type_symbol
_atom_site_fract_x
_atom_site_fract_y
_atom_site_fract_z
_atom_site_U_iso_or_equiv
_atom_site_adp_type
_atom_site_occupancy
_atom_site_site_symmetry_order
_atom_site_calc_flag
_atom_site_refinement_flags_posn
_atom_site_refinement_flags_adp
_atom_site_refinement_flags_occupancy
_atom_site_disorder_assembly
_atom_site_disorder_group
Br1 Br 0.48238(2) 0.00920(2) 0.66227(2) 0.01697(7) Uani 1 1 d . . . . .
O1W O 0.27356(19) 0.0347(2) 0.48507(11) 0.0314(4) Uani 1 1 d . . . . .
H1WA H 0.322(3) 0.031(3) 0.530(2) 0.046(9) Uiso 1 1 d . . . . .
H1WB H 0.340(4) 0.017(3) 0.451(2) 0.068(11) Uiso 1 1 d . . . . .
N1 N 0.49868(18) 0.58300(17) 0.20369(10) 0.0155(4) Uani 1 1 d . . . . .
C1 C 0.5428(2) 0.6195(2) 0.41515(12) 0.0156(4) Uani 1 1 d . . . . .
H1A H 0.546498 0.715865 0.405231 0.019 Uiso 1 1 calc R U . . .
C2 C 0.5770(2) 0.5294(2) 0.35415(12) 0.0154(4) Uani 1 1 d . . . . .
C3 C 0.5750(2) 0.3858(2) 0.37052(12) 0.0162(4) Uani 1 1 d . . . . .
H3A H 0.600956 0.322837 0.329327 0.019 Uiso 1 1 calc R U . . .
C4 C 0.5364(2) 0.3364(2) 0.44464(12) 0.0163(4) Uani 1 1 d . . . . .
H4A H 0.535380 0.239826 0.454100 0.020 Uiso 1 1 calc R U . . .
C5 C 0.4978(2) 0.4284(2) 0.50753(11) 0.0147(4) Uani 1 1 d . . . . .
C6 C 0.6227(2) 0.5846(2) 0.27331(12) 0.0161(4) Uani 1 1 d . . . . .
H6A H 0.709835 0.529790 0.256209 0.019 Uiso 1 1 calc R U . . .
H6B H 0.658159 0.680658 0.281487 0.019 Uiso 1 1 calc R U . . .
C7 C 0.5606(2) 0.6539(2) 0.12915(12) 0.0180(4) Uani 1 1 d . . . . .
H7A H 0.672644 0.647706 0.131004 0.022 Uiso 1 1 calc R U . . .
H7B H 0.518183 0.611107 0.077849 0.022 Uiso 1 1 calc R U . . .
C8 C 0.5103(2) 0.8017(2) 0.13472(13) 0.0226(5) Uani 1 1 d . . . . .
H8A H 0.511979 0.848897 0.081282 0.027 Uiso 1 1 calc R U . . .
H8B H 0.574269 0.853305 0.176005 0.027 Uiso 1 1 calc R U . . .
C9 C 0.3476(2) 0.7847(2) 0.16096(13) 0.0234(5) Uani 1 1 d . . . . .
H9A H 0.309536 0.871659 0.183677 0.028 Uiso 1 1 calc R U . . .
H9B H 0.278040 0.755210 0.114493 0.028 Uiso 1 1 calc R U . . .
C10 C 0.3637(2) 0.6736(2) 0.22591(12) 0.0184(4) Uani 1 1 d . . . . .
H10A H 0.269720 0.617892 0.226148 0.022 Uiso 1 1 calc R U . . .
H10B H 0.383744 0.715155 0.280655 0.022 Uiso 1 1 calc R U . . .
C11 C 0.4436(2) 0.4395(2) 0.18185(12) 0.0173(4) Uani 1 1 d . . . . .
H11A H 0.352675 0.446673 0.143508 0.021 Uiso 1 1 calc R U . . .
H11B H 0.412539 0.393447 0.231997 0.021 Uiso 1 1 calc R U . . .
C12 C 0.5613(2) 0.3495(2) 0.14297(13) 0.0199(4) Uani 1 1 d . . . . .
H12A H 0.581499 0.387376 0.088688 0.024 Uiso 1 1 calc R U . . .
H12B H 0.657523 0.351950 0.177458 0.024 Uiso 1 1 calc R U . . .
C13 C 0.5084(2) 0.2005(2) 0.13317(13) 0.0235(5) Uani 1 1 d . . . . .
H13A H 0.587162 0.147335 0.106436 0.028 Uiso 1 1 calc R U . . .
H13B H 0.498514 0.160317 0.188057 0.028 Uiso 1 1 calc R U . . .
C14 C 0.3595(2) 0.1844(2) 0.08388(14) 0.0262(5) Uani 1 1 d . . . . .
H14A H 0.338823 0.086250 0.074345 0.039 Uiso 1 1 calc R U . . .
H14B H 0.364830 0.231624 0.031338 0.039 Uiso 1 1 calc R U . . .
H14C H 0.277875 0.224728 0.113908 0.039 Uiso 1 1 calc R U . . .

loop_
_atom_site_aniso_label
_atom_site_aniso_U_11
_atom_site_aniso_U_22
_atom_site_aniso_U_33
_atom_site_aniso_U_23
_atom_site_aniso_U_13
_atom_site_aniso_U_12
Br1 0.01794(11) 0.01774(11) 0.01528(11) -0.00077(8) 0.00147(8) 0.00120(8)
O1W 0.0210(9) 0.0560(12) 0.0172(8) -0.0030(8) 0.0014(8) 0.0015(8)
N1 0.0149(8) 0.0194(9) 0.0124(8) 0.0010(7) 0.0027(7) -0.0001(6)
C1 0.0166(10) 0.0143(10) 0.0153(10) 0.0006(8) -0.0027(8) -0.0017(7)
C2 0.0109(9) 0.0211(11) 0.0140(9) 0.0005(8) -0.0007(8) -0.0016(7)
C3 0.0151(9) 0.0184(10) 0.0149(10) -0.0036(8) -0.0004(8) 0.0024(8)
C4 0.0169(10) 0.0135(10) 0.0180(10) -0.0005(8) -0.0026(8) 0.0000(7)
C5 0.0131(9) 0.0163(10) 0.0141(10) -0.0013(8) -0.0034(8) -0.0004(7)
C6 0.0118(9) 0.0207(10) 0.0157(10) -0.0011(8) -0.0003(8) -0.0011(7)
C7 0.0195(10) 0.0223(11) 0.0125(10) 0.0020(8) 0.0045(8) -0.0018(8)
C8 0.0268(11) 0.0236(12) 0.0178(10) 0.0026(9) 0.0045(9) 0.0001(9)
C9 0.0232(11) 0.0292(12) 0.0178(10) -0.0008(9) 0.0006(9) 0.0082(9)
C10 0.0132(9) 0.0243(11) 0.0181(10) -0.0032(8) 0.0045(8) 0.0027(8)
C11 0.0177(10) 0.0193(10) 0.0150(10) 0.0002(8) 0.0018(8) -0.0041(8)
C12 0.0183(10) 0.0217(11) 0.0199(11) -0.0016(9) 0.0017(9) 0.0010(8)
C13 0.0271(12) 0.0219(11) 0.0217(11) 0.0008(9) 0.0031(9) -0.0023(9)
C14 0.0279(12) 0.0263(12) 0.0249(12) -0.0032(10) 0.0043(10) -0.0042(9)

loop_
_atom_type_symbol
_atom_type_description
_atom_type_scat_dispersion_real
_atom_type_scat_dispersion_imag
_atom_type_scat_source
C C 0.0033 0.0016 'International Tables Vol C Tables 4.2.6.8 and 6.1.1.4'
H H 0.0000 0.0000 'International Tables Vol C Tables 4.2.6.8 and 6.1.1.4'
N N 0.0061 0.0033 'International Tables Vol C Tables 4.2.6.8 and 6.1.1.4'
O O 0.0106 0.0060 'International Tables Vol C Tables 4.2.6.8 and 6.1.1.4'
Br Br -0.2901 2.4595 'International Tables Vol C Tables 4.2.6.8 and 6.1.1.4'

loop_
_geom_angle_atom_site_label_1
_geom_angle_atom_site_label_2
_geom_angle_atom_site_label_3
_geom_angle
_geom_angle_site_symmetry_1
_geom_angle_site_symmetry_3
_geom_angle_publ_flag
H1WA O1W H1WB 103(3) . . ?
C11 N1 C6 112.95(15) . . ?
C11 N1 C7 110.51(14) . . ?
C6 N1 C7 108.41(14) . . ?
C11 N1 C10 109.83(14) . . ?
C6 N1 C10 110.17(15) . . ?
C7 N1 C10 104.64(15) . . ?
C2 C1 C5 121.43(18) . 3_666 ?
C2 C1 H1A 119.3 . . ?
C5 C1 H1A 119.3 3_666 . ?
C1 C2 C3 118.69(18) . . ?
C1 C2 C6 119.80(18) . . ?
C3 C2 C6 121.45(18) . . ?
C4 C3 C2 121.22(18) . . ?
C4 C3 H3A 119.4 . . ?
C2 C3 H3A 119.4 . . ?
C3 C4 C5 120.56(19) . . ?
C3 C4 H4A 119.7 . . ?
C5 C4 H4A 119.7 . . ?
C5 C5 C1 119.4(2) 3_666 3_666 ?
C5 C5 C4 118.7(2) 3_666 . ?
C1 C5 C4 121.92(18) 3_666 . ?
C2 C6 N1 115.67(15) . . ?
C2 C6 H6A 108.4 . . ?
N1 C6 H6A 108.4 . . ?
C2 C6 H6B 108.4 . . ?
N1 C6 H6B 108.4 . . ?
H6A C6 H6B 107.4 . . ?
C8 C7 N1 104.92(16) . . ?
C8 C7 H7A 110.8 . . ?
N1 C7 H7A 110.8 . . ?
C8 C7 H7B 110.8 . . ?
N1 C7 H7B 110.8 . . ?
H7A C7 H7B 108.8 . . ?
C7 C8 C9 101.53(17) . . ?
C7 C8 H8A 111.5 . . ?
C9 C8 H8A 111.5 . . ?
C7 C8 H8B 111.5 . . ?
C9 C8 H8B 111.5 . . ?
H8A C8 H8B 109.3 . . ?
C10 C9 C8 103.09(16) . . ?
C10 C9 H9A 111.1 . . ?
C8 C9 H9A 111.1 . . ?
C10 C9 H9B 111.1 . . ?
C8 C9 H9B 111.1 . . ?
H9A C9 H9B 109.1 . . ?
C9 C10 N1 106.13(15) . . ?
C9 C10 H10A 110.5 . . ?
N1 C10 H10A 110.5 . . ?
C9 C10 H10B 110.5 . . ?
N1 C10 H10B 110.5 . . ?
H10A C10 H10B 108.7 . . ?
N1 C11 C12 114.13(16) . . ?
N1 C11 H11A 108.7 . . ?
C12 C11 H11A 108.7 . . ?
N1 C11 H11B 108.7 . . ?
C12 C11 H11B 108.7 . . ?
H11A C11 H11B 107.6 . . ?
C13 C12 C11 111.98(17) . . ?
C13 C12 H12A 109.2 . . ?
C11 C12 H12A 109.2 . . ?
C13 C12 H12B 109.2 . . ?
C11 C12 H12B 109.2 . . ?
H12A C12 H12B 107.9 . . ?
C14 C13 C12 113.94(18) . . ?
C14 C13 H13A 108.8 . . ?
C12 C13 H13A 108.8 . . ?
C14 C13 H13B 108.8 . . ?
C12 C13 H13B 108.8 . . ?
H13A C13 H13B 107.7 . . ?
C13 C14 H14A 109.5 . . ?
C13 C14 H14B 109.5 . . ?
H14A C14 H14B 109.5 . . ?
C13 C14 H14C 109.5 . . ?
H14A C14 H14C 109.5 . . ?
H14B C14 H14C 109.5 . . ?

loop_
_geom_bond_atom_site_label_1
_geom_bond_atom_site_label_2
_geom_bond_distance
_geom_bond_site_symmetry_2
_geom_bond_publ_flag
O1W H1WA 0.83(3) . ?
O1W H1WB 0.85(4) . ?
N1 C11 1.511(3) . ?
N1 C6 1.531(2) . ?
N1 C7 1.534(2) . ?
N1 C10 1.543(2) . ?
C1 C2 1.377(3) . ?
C1 C5 1.418(3) 3_666 ?
C1 H1A 0.9500 . ?
C2 C3 1.419(3) . ?
C2 C6 1.509(3) . ?
C3 C4 1.370(3) . ?
C3 H3A 0.9500 . ?
C4 C5 1.422(3) . ?
C4 H4A 0.9500 . ?
C5 C5 1.412(4) 3_666 ?
C6 H6A 0.9900 . ?
C6 H6B 0.9900 . ?
C7 C8 1.505(3) . ?
C7 H7A 0.9900 . ?
C7 H7B 0.9900 . ?
C8 C9 1.534(3) . ?
C8 H8A 0.9900 . ?
C8 H8B 0.9900 . ?
C9 C10 1.516(3) . ?
C9 H9A 0.9900 . ?
C9 H9B 0.9900 . ?
C10 H10A 0.9900 . ?
C10 H10B 0.9900 . ?
C11 C12 1.528(3) . ?
C11 H11A 0.9900 . ?
C11 H11B 0.9900 . ?
C12 C13 1.525(3) . ?
C12 H12A 0.9900 . ?
C12 H12B 0.9900 . ?
C13 C14 1.507(3) . ?
C13 H13A 0.9900 . ?
C13 H13B 0.9900 . ?
C14 H14A 0.9800 . ?
C14 H14B 0.9800 . ?
C14 H14C 0.9800 . ?

loop_
_geom_hbond_atom_site_label_D
_geom_hbond_atom_site_label_H
_geom_hbond_atom_site_label_A
_geom_hbond_distance_DH
_geom_hbond_distance_HA
_geom_hbond_distance_DA
_geom_hbond_angle_DHA
_geom_hbond_site_symmetry_A
_geom_hbond_publ_flag
O1W H1WA Br1 0.83(3) 2.52(3) 3.3495(18) 176(3) . yes
O1W H1WB Br1 0.85(4) 2.52(4) 3.3663(18) 172(3) 3_656 yes
C6 H6A Br1 0.99 2.96 3.8689(19) 152.5 4_665 yes
C8 H8B Br1 0.99 3.04 3.799(2) 134.5 3_666 yes
C10 H10A Br1 0.99 2.95 3.888(2) 158.1 4_565 yes
C10 H10B Br1 0.99 3.05 3.791(2) 132.8 3_666 yes
C11 H11A O1W 0.99 2.47 3.369(3) 150.3 2 yes
C12 H12A O1W 0.99 2.59 3.479(3) 149.5 4_665 yes

loop_
_geom_torsion_atom_site_label_1
_geom_torsion_atom_site_label_2
_geom_torsion_atom_site_label_3
_geom_torsion_atom_site_label_4
_geom_torsion
_geom_torsion_site_symmetry_1
_geom_torsion_site_symmetry_2
_geom_torsion_site_symmetry_3
_geom_torsion_site_symmetry_4
_geom_torsion_publ_flag
C5 C1 C2 C3 -1.7(3) 3_666 . . . ?
C5 C1 C2 C6 -178.77(17) 3_666 . . . ?
C1 C2 C3 C4 1.6(3) . . . . ?
C6 C2 C3 C4 178.66(17) . . . . ?
C2 C3 C4 C5 -0.3(3) . . . . ?
C3 C4 C5 C5 -0.9(3) . . . 3_666 ?
C3 C4 C5 C1 179.95(18) . . . 3_666 ?
C1 C2 C6 N1 -101.3(2) . . . . ?
C3 C2 C6 N1 81.7(2) . . . . ?
C11 N1 C6 C2 -62.2(2) . . . . ?
C7 N1 C6 C2 175.03(16) . . . . ?
C10 N1 C6 C2 61.1(2) . . . . ?
C11 N1 C7 C8 141.73(16) . . . . ?
C6 N1 C7 C8 -93.99(18) . . . . ?
C10 N1 C7 C8 23.56(19) . . . . ?
N1 C7 C8 C9 -41.33(19) . . . . ?
C7 C8 C9 C10 43.3(2) . . . . ?
C8 C9 C10 N1 -28.9(2) . . . . ?
C11 N1 C10 C9 -114.93(17) . . . . ?
C6 N1 C10 C9 120.04(17) . . . . ?
C7 N1 C10 C9 3.7(2) . . . . ?
C6 N1 C11 C12 -67.9(2) . . . . ?
C7 N1 C11 C12 53.7(2) . . . . ?
C10 N1 C11 C12 168.66(16) . . . . ?
N1 C11 C12 C13 171.97(16) . . . . ?
C11 C12 C13 C14 56.9(2) . . . . ?
